data_1506863
loop_
_publ_author_name
'Matsumoto, Akikazu'
'Nakazawa, Hideyuki'

_publ_section_title
;
 Two-Step and Reversible Phase Transitions of Organic Polymer Crystals
 Produced by Topochemical Polymerization
;
_journal_issue 23
_journal_name_full Macromolecules
_journal_page_first 8538
_journal_paper_doi 10.1021/ma048905a
_journal_volume 37
_journal_year 2004
_chemical_formula_moiety 'C20 H16 Br2 O4 '
_chemical_formula_sum 'C20 H16 Br2 O4'
_chemical_formula_weight 480.15
_space_group_IT_number 14
_symmetry_cell_setting monoclinic
_symmetry_Int_Tables_number 14
_symmetry_space_group_name_Hall '-P 2ybc'
_symmetry_space_group_name_H-M 'P 1 21/c 1'
_cell_angle_alpha 90
_cell_angle_beta 90.49(2)
_cell_angle_gamma 90
_cell_formula_units_Z 2
_cell_length_a 5.811(2)
_cell_length_b 4.857(1)
_cell_length_c 32.313(9)
_cell_measurement_reflns_used 9981
_cell_measurement_temperature 203.1
_cell_measurement_theta_max 27.5
_cell_measurement_theta_min 3.2
_cell_volume 912.0(4)
_computing_cell_refinement PROCESS-AUTO
_computing_data_collection PROCESS-AUTO
_computing_data_reduction CrystalStructure
_computing_publication_material 'CrystalStructure 3.6.0'
_computing_structure_refinement CRYSTALS
_computing_structure_solution SIR92
_diffrn_detector_area_resol_mean 10.00
_diffrn_measured_fraction_theta_full 0.9923
_diffrn_measured_fraction_theta_max 0.9923
_diffrn_measurement_device_type 'Rigaku RAXIS-RAPID'
_diffrn_measurement_method \w
_diffrn_radiation_type 'Mo K\a'
_diffrn_radiation_wavelength 0.7107
_diffrn_reflns_limit_h_max 7
_diffrn_reflns_limit_h_min -7
_diffrn_reflns_limit_k_max 5
_diffrn_reflns_limit_k_min -6
_diffrn_reflns_limit_l_max 41
_diffrn_reflns_limit_l_min -41
_diffrn_reflns_number 6805
_diffrn_reflns_theta_full 27.48
_diffrn_reflns_theta_max 27.48
_exptl_absorpt_coefficient_mu 4.480
_exptl_absorpt_correction_T_max 0.799
_exptl_absorpt_correction_T_min 0.111
_exptl_absorpt_correction_type multi-scan
_exptl_absorpt_process_details
;
    Higashi, T. (1995). Program for Absorption Correction.
    Rigaku Corporation, Tokyo, Japan.
;
_exptl_crystal_colour colorless
_exptl_crystal_density_diffrn 1.748
_exptl_crystal_density_method 'not measured'
_exptl_crystal_description plates
_exptl_crystal_F_000 476.00
_exptl_crystal_size_max 0.60
_exptl_crystal_size_mid 0.15
_exptl_crystal_size_min 0.05
_refine_diff_density_max 1.25
_refine_diff_density_min -1.42
_refine_ls_extinction_method none
_refine_ls_goodness_of_fit_ref 1.174
_refine_ls_hydrogen_treatment refall
_refine_ls_number_parameters 126
_refine_ls_number_reflns 1614
_refine_ls_R_factor_gt 0.0770
_refine_ls_shift/su_max 0.0000
_refine_ls_structure_factor_coef F
_refine_ls_weighting_details 'w = 1/[0.0080Fo^2^ + 3.0000\s(Fo^2^) + 0.5000]'
_refine_ls_weighting_scheme calc
_refine_ls_wR_factor_ref 0.1250
_reflns_number_gt 1609
_reflns_number_total 2086
_reflns_threshold_expression F^2^>2.0\s(F^2^)
_cod_data_source_file ma048905asi20040818_045702.cif
_cod_data_source_block '_poly4-BR-70______________'
_cod_original_cell_volume 912.1(4)
_cod_original_formula_sum 'C20 H16 Br2 O4 '
_cod_database_code 1506863

loop_
_symmetry_equiv_pos_site_id
_symmetry_equiv_pos_as_xyz
1 +X,+Y,+Z
2 -X,1/2+Y,1/2-Z
3 -X,-Y,-Z
4 +X,1/2-Y,1/2+Z

loop_
_atom_site_label
_atom_site_type_symbol
_atom_site_fract_x
_atom_site_fract_y
_atom_site_fract_z
_atom_site_U_iso_or_equiv
_atom_site_adp_type
_atom_site_occupancy
_atom_site_symmetry_multiplicity
_atom_site_calc_flag
_atom_site_refinement_flags
Br(1) Br 1.4044(1) -1.0768(2) 0.28716(3) 0.0459(3) Uani 1.00 1 d .
O(1) O 0.649(1) 0.082(1) 0.4436(2) 0.066(2) Uani 1.00 1 d .
O(2) O 0.964(1) -0.129(1) 0.4202(2) 0.040(1) Uani 1.00 1 d .
C(1) C 0.848(2) 0.029(2) 0.4476(3) 0.044(2) Uani 1.00 1 d .
C(2) C 1.010(1) 0.116(2) 0.4829(2) 0.039(2) Uani 1.00 1 d .
C(3) C 0.928(2) 0.391(1) 0.4993(3) 0.042(2) Uani 1.00 1 d .
C(4) C 0.833(1) -0.233(2) 0.3857(2) 0.046(2) Uani 1.00 1 d .
C(5) C 0.974(2) -0.445(2) 0.3636(2) 0.040(2) Uani 1.00 1 d .
C(6) C 0.901(1) -0.534(2) 0.3248(3) 0.044(2) Uani 1.00 1 d .
C(7) C 1.029(1) -0.723(2) 0.3020(3) 0.043(2) Uani 1.00 1 d .
C(8) C 1.231(1) -0.823(2) 0.3188(2) 0.040(2) Uani 1.00 1 d .
C(9) C 1.309(1) -0.737(2) 0.3574(3) 0.048(2) Uani 1.00 1 d .
C(10) C 1.182(1) -0.547(2) 0.3788(3) 0.042(2) Uani 1.00 1 d .
H(1) H 1.1688 0.1287 0.4730 0.047 Uiso 1.00 1 c R
H(2) H 0.7776 0.4098 0.5084 0.050 Uiso 1.00 1 c R
H(3) H 0.6927 -0.3169 0.3956 0.055 Uiso 1.00 1 c R
H(4) H 0.7923 -0.0845 0.3670 0.055 Uiso 1.00 1 c R
H(5) H 0.7625 -0.4687 0.3139 0.052 Uiso 1.00 1 c R
H(6) H 0.9785 -0.7806 0.2760 0.052 Uiso 1.00 1 c R
H(7) H 1.4441 -0.8077 0.3686 0.057 Uiso 1.00 1 c R
H(8) H 1.2357 -0.4858 0.4044 0.050 Uiso 1.00 1 c R

loop_
_atom_site_aniso_label
_atom_site_aniso_U_11
_atom_site_aniso_U_22
_atom_site_aniso_U_33
_atom_site_aniso_U_12
_atom_site_aniso_U_13
_atom_site_aniso_U_23
Br(1) 0.0387(5) 0.0508(6) 0.0482(6) 0.0059(4) 0.0023(4) -0.0026(4)
O(1) 0.056(4) 0.078(5) 0.064(4) 0.017(4) -0.013(3) -0.031(4)
O(2) 0.039(3) 0.042(3) 0.040(3) 0.001(2) -0.002(2) -0.006(2)
C(1) 0.042(4) 0.049(5) 0.040(4) 0.005(4) -0.004(3) -0.003(4)
C(2) 0.041(4) 0.037(4) 0.039(4) 0.003(3) -0.003(3) 0.001(3)
C(3) 0.054(5) 0.031(3) 0.042(4) 0.015(3) -0.007(4) -0.002(3)
C(4) 0.045(4) 0.054(5) 0.040(4) 0.016(4) -0.008(3) -0.013(4)
C(5) 0.044(4) 0.043(5) 0.032(4) 0.011(4) -0.001(3) 0.002(3)
C(6) 0.032(4) 0.052(5) 0.047(4) 0.013(4) -0.010(3) -0.004(4)
C(7) 0.040(4) 0.049(5) 0.041(4) 0.009(4) -0.000(3) -0.008(4)
C(8) 0.035(4) 0.043(4) 0.042(4) 0.002(3) -0.002(3) -0.005(4)
C(9) 0.044(4) 0.054(5) 0.045(4) 0.010(4) -0.005(3) -0.005(4)
C(10) 0.036(4) 0.044(5) 0.045(4) 0.001(3) -0.010(3) -0.000(4)

loop_
_atom_type_symbol
_atom_type_description
_atom_type_scat_dispersion_real
_atom_type_scat_dispersion_imag
_atom_type_scat_source
C C 0.003 0.002
;
International Tables for Crystallography
(1992, Vol. C, Tables 4.2.6.8 and 6.1.1.4)
;
H H 0.000 0.000
;
International Tables for Crystallography
(1992, Vol. C, Table 6.1.1.4)
;
O O 0.011 0.006
;
International Tables for Crystallography
(1992, Vol. C, Tables 4.2.6.8 and 6.1.1.4)
;
Br Br -0.290 2.459
;
International Tables for Crystallography
(1992, Vol. C, Tables 4.2.6.8 and 6.1.1.4)
;

loop_
_geom_angle_atom_site_label_1
_geom_angle_atom_site_label_2
_geom_angle_atom_site_label_3
_geom_angle
Br(1) C(8) C(7) 118.2(6)
Br(1) C(8) C(9) 120.7(6)
O(1) C(1) O(2) 122.8(8)
O(1) C(1) C(2) 127.5(8)
O(2) C(1) C(2) 109.7(7)
C(4) O(2) C(1) 116.2(6)
O(2) C(4) C(5) 109.0(7)
C(1) C(2) C(3) 108.1(7)
C(4) C(5) C(10) 123.4(7)
C(4) C(5) C(6) 118.9(7)
C(5) C(6) C(7) 121.5(8)
C(10) C(5) C(6) 117.6(8)
C(5) C(10) C(9) 122.0(8)
C(6) C(7) C(8) 118.8(7)
C(7) C(8) C(9) 121.0(8)
C(8) C(9) C(10) 119.0(8)
O(2) C(4) H(3) 109.6894
O(2) C(4) H(4) 110.4277
C(1) C(2) H(1) 110.3324
H(1) C(2) C(3) 111.0710
C(2) C(3) H(2) 119.7414
H(3) C(4) C(5) 109.2939
H(4) C(4) C(5) 110.1800
H(4) C(4) H(3) 108.2471
C(5) C(6) H(5) 119.3191
C(5) C(10) H(8) 119.0221
C(6) C(7) H(6) 120.5481
H(5) C(6) C(7) 119.2214
H(6) C(7) C(8) 120.6674
C(8) C(9) H(7) 120.1897
H(7) C(9) C(10) 120.7801
C(9) C(10) H(8) 118.9719

loop_
_geom_bond_atom_site_label_1
_geom_bond_atom_site_label_2
_geom_bond_distance
Br(1) C(8) 1.896(8)
O(1) C(1) 1.19(1)
O(2) C(1) 1.35(1)
O(2) C(4) 1.44(1)
C(1) C(2) 1.53(1)
C(2) C(3) 1.52(1)
C(4) C(5) 1.50(1)
C(5) C(6) 1.39(1)
C(5) C(10) 1.39(1)
C(6) C(7) 1.40(1)
C(7) C(8) 1.38(1)
C(8) C(9) 1.39(1)
C(9) C(10) 1.37(1)
C(2) H(1) 0.9800
C(3) H(2) 0.9301
C(4) H(3) 0.9700
C(4) H(4) 0.9699
C(6) H(5) 0.9300
C(7) H(6) 0.9302
C(9) H(7) 0.9300
C(10) H(8) 0.9299

loop_
_geom_contact_atom_site_label_1
_geom_contact_atom_site_label_2
_geom_contact_distance
_geom_contact_site_symmetry_2
Br(1) C(7) 2.822(8) .
Br(1) C(9) 2.867(9) .
O(1) O(2) 2.238(9) .
O(1) C(2) 2.45(1) .
O(1) C(3) 2.84(1) .
O(1) C(4) 2.65(1) .
O(1) C(9) 3.52(1) 46501
O(2) C(2) 2.362(9) .
O(2) C(3) 3.47(1) 54501
O(2) C(5) 2.388(9) .
O(2) C(9) 3.44(1) 56501
O(2) C(10) 2.75(1) .
O(2) C(10) 3.38(1) 56501
C(1) C(3) 3.54(1) 54501
C(1) C(3) 2.47(1) .
C(1) C(4) 2.37(1) .
C(2) C(3) 3.59(1) 54501
C(3) O(2) 3.47(1) 56501
C(3) C(1) 3.54(1) 56501
C(3) C(2) 3.59(1) 56501
C(4) C(6) 2.49(1) .
C(4) C(10) 2.55(1) .
C(5) C(7) 2.43(1) .
C(5) C(8) 2.78(1) .
C(5) C(9) 2.42(1) .
C(6) C(8) 2.39(1) .
C(6) C(9) 2.77(1) .
C(6) C(10) 2.38(1) .
C(7) C(9) 2.41(1) .
C(7) C(10) 2.76(1) .
C(8) C(10) 2.38(1) .
C(9) O(1) 3.52(1) 64501
C(9) O(2) 3.44(1) 54501
C(10) O(2) 3.38(1) 54501
Br(1) H(4) 3.4114 64501
Br(1) H(5) 2.9453 64501
Br(1) H(6) 2.8828 .
Br(1) H(7) 2.9445 .
O(1) H(1) 2.9626 45501
O(1) H(1) 3.1674 .
O(1) H(2) 2.7310 .
O(1) H(3) 2.4971 .
O(1) H(3) 3.3196 56501
O(1) H(4) 2.7421 .
O(1) H(7) 2.7461 46501
O(1) H(8) 3.4252 46501
O(2) H(1) 2.4180 .
O(2) H(3) 1.9852 .
O(2) H(4) 1.9936 .
O(2) H(8) 2.4014 .
O(2) H(8) 3.5379 56501
C(1) H(1) 2.0865 .
C(1) H(2) 2.7354 .
C(1) H(3) 2.5361 .
C(1) H(4) 2.6784 .
C(1) H(7) 3.5447 46501
C(1) H(8) 3.5546 56501
C(2) H(2) 2.1365 .
C(2) H(8) 3.4553 56501
C(3) H(1) 2.0806 .
C(4) H(5) 2.6166 .
C(4) H(7) 3.1099 46501
C(4) H(8) 2.7046 .
C(5) H(3) 2.0356 .
C(5) H(4) 3.2831 54501
C(5) H(4) 2.0459 .
C(5) H(5) 2.0150 .
C(5) H(6) 3.2668 .
C(5) H(7) 3.5504 45501
C(5) H(7) 3.2564 .
C(5) H(8) 2.0159 .
C(6) H(3) 2.8012 .
C(6) H(4) 3.0678 54501
C(6) H(4) 2.6533 .
C(6) H(6) 2.0333 .
C(6) H(7) 3.2962 45501
C(6) H(8) 3.2206 .
C(7) H(4) 3.0705 54501
C(7) H(5) 2.0203 .
C(7) H(7) 3.2441 .
C(8) H(4) 3.2560 54501
C(8) H(5) 3.2231 .
C(8) H(5) 3.5418 65501
C(8) H(6) 2.0167 .
C(8) H(7) 2.0236 .
C(8) H(8) 3.2157 .
C(9) H(3) 3.2574 65501
C(9) H(4) 3.4594 54501
C(9) H(4) 3.2927 64501
C(9) H(5) 3.2700 65501
C(9) H(6) 3.2489 .
C(9) H(8) 1.9946 .
C(10) H(1) 3.4269 54501
C(10) H(3) 3.1055 .
C(10) H(3) 3.2140 65501
C(10) H(4) 3.4746 54501
C(10) H(4) 3.2092 .
C(10) H(5) 3.2233 .
C(10) H(7) 2.0120 .
H(1) O(1) 2.9626 65501
H(1) C(10) 3.4269 56501
H(3) O(1) 3.3196 54501
H(3) C(9) 3.2574 45501
H(3) C(10) 3.2140 45501
H(4) Br(1) 3.4114 46501
H(4) C(5) 3.2831 56501
H(4) C(6) 3.0678 56501
H(4) C(7) 3.0705 56501
H(4) C(8) 3.2560 56501
H(4) C(9) 3.2927 46501
H(4) C(9) 3.4594 56501
H(4) C(10) 3.4746 56501
H(5) Br(1) 2.9453 46501
H(5) C(8) 3.5418 45501
H(5) C(9) 3.2700 45501
H(7) O(1) 2.7461 64501
H(7) C(1) 3.5447 64501
H(7) C(4) 3.1099 64501
H(7) C(5) 3.5504 65501
H(7) C(6) 3.2962 65501
H(8) O(1) 3.4252 64501
H(8) O(2) 3.5379 54501
H(8) C(1) 3.5546 54501
H(8) C(2) 3.4553 54501

loop_
_geom_torsion_atom_site_label_1
_geom_torsion_atom_site_label_2
_geom_torsion_atom_site_label_3
_geom_torsion_atom_site_label_4
_geom_torsion
C(4) O(2) C(1) O(1) -0.5(9)
C(4) O(2) C(1) C(2) 178.5(6)
C(1) O(2) C(4) C(5) -168.8(6)
C(1) O(2) C(4) H(3) -49.2
C(1) O(2) C(4) H(4) 70.0
O(1) C(1) C(2) C(3) -30(1)
O(1) C(1) C(2) H(1) -151.8
O(2) C(1) C(2) C(3) 150.8(7)
O(2) C(1) C(2) H(1) 29.2
C(1) C(2) C(3) H(2) 55.9
H(1) C(2) C(3) H(2) 177.1
O(2) C(4) C(5) C(6) -167.5(8)
O(2) C(4) C(5) C(10) 8(1)
H(3) C(4) C(5) C(6) 72.6
H(3) C(4) C(5) C(10) -111.2
H(4) C(4) C(5) C(6) -46.2
H(4) C(4) C(5) C(10) 130.0
C(4) C(5) C(6) C(7) 177.4(8)
C(4) C(5) C(6) H(5) -3.4
C(10) C(5) C(6) C(7) 1(1)
C(10) C(5) C(6) H(5) -179.8
C(4) C(5) C(10) C(9) -178.6(8)
C(4) C(5) C(10) H(8) 2.0
C(6) C(5) C(10) C(9) -2(1)
C(6) C(5) C(10) H(8) 178.2
C(5) C(6) C(7) C(8) 0(1)
C(5) C(6) C(7) H(6) -179.7
H(5) C(6) C(7) C(8) -178.7
H(5) C(6) C(7) H(6) 1.1
C(6) C(7) C(8) Br(1) -179.4(6)
C(6) C(7) C(8) C(9) 0(1)
H(6) C(7) C(8) Br(1) 0.8
H(6) C(7) C(8) C(9) 179.4
Br(1) C(8) C(9) C(10) 178.1(7)
Br(1) C(8) C(9) H(7) -2.3
C(7) C(8) C(9) C(10) 0(1)
C(7) C(8) C(9) H(7) 179.1
C(8) C(9) C(10) C(5) 2(1)
C(8) C(9) C(10) H(8) -178.5
H(7) C(9) C(10) C(5) -177.5
H(7) C(9) C(10) H(8) 1.9
